data_2227785
loop_
_publ_author_name
'Haque, Rosenani A.'
'Washeel, Abbas'
'Teoh, Siang Guan'
'Hemamalini, Madhukar'
'Fun, Hoong-Kun'

_publ_section_title
;
 Bis{1,4-bis[(3-butylimidazolium-1-yl)methyl]benzene}silver(I)
 bis(hexafluoridophosphate)
;
_journal_coeditor_code LH5130
_journal_issue 10
_journal_name_full 'Acta Crystallographica Section E'
_journal_page_first m1286
_journal_page_last m1287
_journal_paper_doi 10.1107/S1600536810036524
_journal_volume 66
_journal_year 2010
_chemical_formula_iupac '[Ag2 (C22 H30 N4)2] (P F6)2'
_chemical_formula_moiety '2(C22 H30 N4 Ag +), 2(F6 P -)'
_chemical_formula_sum 'C44 H60 Ag2 F12 N8 P2'
_chemical_formula_weight 1206.68
_chemical_name_systematic
;
Bis{1,4-bis[(3-butylimidazolium-1-yl)methyl]benzene}silver(I)
bis(hexafluoridophosphate)
;
_space_group_IT_number 2
_symmetry_cell_setting triclinic
_symmetry_space_group_name_Hall '-P 1'
_symmetry_space_group_name_H-M 'P -1'
_atom_sites_solution_hydrogens geom
_atom_sites_solution_primary direct
_atom_sites_solution_secondary difmap
_audit_creation_method SHELXL-97
_cell_angle_alpha 63.528(2)
_cell_angle_beta 89.335(2)
_cell_angle_gamma 65.811(2)
_cell_formula_units_Z 1
_cell_length_a 11.3636(15)
_cell_length_b 11.4119(15)
_cell_length_c 11.9918(15)
_cell_measurement_reflns_used 9946
_cell_measurement_temperature 100.00(10)
_cell_measurement_theta_max 30.12
_cell_measurement_theta_min 2.48
_cell_volume 1241.7(3)
_computing_cell_refinement 'SAINT (Bruker, 2009)'
_computing_data_collection 'APEX2 (Bruker, 2009)'
_computing_data_reduction 'SAINT (Bruker, 2009)'
_computing_molecular_graphics 'SHELXTL (Sheldrick, 2008)'
_computing_publication_material 'SHELXTL (Sheldrick, 2008) and PLATON (Spek, 2009)'
_computing_structure_refinement 'SHELXTL (Sheldrick, 2008)'
_computing_structure_solution 'SHELXTL (Sheldrick, 2008)'
_diffrn_ambient_temperature 100.00(10)
_diffrn_measured_fraction_theta_full 0.987
_diffrn_measured_fraction_theta_max 0.987
_diffrn_measurement_device_type
;
Bruker APEXII DUO CCD area-detector
;
_diffrn_measurement_method '\f and \w scans'
_diffrn_radiation_monochromator graphite
_diffrn_radiation_source 'fine-focus sealed tube'
_diffrn_radiation_type MoK\a
_diffrn_radiation_wavelength 0.71073
_diffrn_reflns_av_R_equivalents 0.0345
_diffrn_reflns_av_sigmaI/netI 0.0347
_diffrn_reflns_limit_h_max 15
_diffrn_reflns_limit_h_min -15
_diffrn_reflns_limit_k_max 16
_diffrn_reflns_limit_k_min -16
_diffrn_reflns_limit_l_max 16
_diffrn_reflns_limit_l_min -16
_diffrn_reflns_number 25433
_diffrn_reflns_theta_full 30.00
_diffrn_reflns_theta_max 30.00
_diffrn_reflns_theta_min 1.94
_diffrn_standards_number 0
_exptl_absorpt_coefficient_mu 0.939
_exptl_absorpt_correction_T_max 0.9295
_exptl_absorpt_correction_T_min 0.8060
_exptl_absorpt_correction_type multi-scan
_exptl_absorpt_process_details '(SADABS; Bruker, 2009)'
_exptl_crystal_colour colourless
_exptl_crystal_density_diffrn 1.614
_exptl_crystal_density_method 'not measured'
_exptl_crystal_description block
_exptl_crystal_F_000 612
_exptl_crystal_size_max 0.24
_exptl_crystal_size_mid 0.14
_exptl_crystal_size_min 0.08
_refine_diff_density_max 3.156
_refine_diff_density_min -1.225
_refine_ls_extinction_method none
_refine_ls_goodness_of_fit_ref 1.155
_refine_ls_hydrogen_treatment constr
_refine_ls_matrix_type full
_refine_ls_number_parameters 309
_refine_ls_number_reflns 7142
_refine_ls_number_restraints 0
_refine_ls_restrained_S_all 1.155
_refine_ls_R_factor_all 0.0559
_refine_ls_R_factor_gt 0.0506
_refine_ls_shift/su_max_lt 0.001
_refine_ls_shift/su_mean 0.000
_refine_ls_structure_factor_coef Fsqd
_refine_ls_weighting_details 'calc w=1/[\s^2^(Fo^2^)+(0.0678P)^2^+6.8955P] where P=(Fo^2^+2Fc^2^)/3'
_refine_ls_weighting_scheme calc
_refine_ls_wR_factor_gt 0.1522
_refine_ls_wR_factor_ref 0.1612
_reflns_number_gt 6512
_reflns_number_total 7142
_reflns_threshold_expression I>2\s(I)
_cod_data_source_file lh5130.cif
_cod_data_source_block I
_cod_database_code 2227785
_cod_database_fobs_code 2227785

loop_
_symmetry_equiv_pos_as_xyz
'x, y, z'
'-x, -y, -z'

loop_
_atom_site_type_symbol
_atom_site_label
_atom_site_fract_x
_atom_site_fract_y
_atom_site_fract_z
_atom_site_U_iso_or_equiv
_atom_site_adp_type
_atom_site_calc_flag
_atom_site_refinement_flags
_atom_site_occupancy
_atom_site_disorder_assembly
_atom_site_disorder_group
Ag Ag1 0.46248(3) 0.12904(3) 0.32515(3) 0.01570(10) Uani d . 1 . .
N N1 0.2537(4) 0.4313(4) 0.2939(3) 0.0193(7) Uani d . 1 . .
N N2 0.1692(4) 0.2838(4) 0.3325(3) 0.0185(7) Uani d . 1 . .
N N3 0.2430(3) 1.0310(4) -0.3191(3) 0.0170(6) Uani d . 1 . .
N N4 0.3348(4) 1.1721(4) -0.3546(3) 0.0172(6) Uani d . 1 . .
C C1 0.3370(5) 0.5534(5) 0.0323(4) 0.0238(9) Uani d . 1 . .
H H1A 0.3746 0.4529 0.0615 0.029 Uiso calc R 1 . .
C C2 0.3085(5) 0.6488(5) -0.0971(4) 0.0237(9) Uani d . 1 . .
H H2A 0.3260 0.6117 -0.1538 0.028 Uiso calc R 1 . .
C C3 0.2540(4) 0.7998(5) -0.1432(4) 0.0176(7) Uani d . 1 . .
C C4 0.2269(5) 0.8525(5) -0.0564(4) 0.0221(8) Uani d . 1 . .
H H4A 0.1903 0.9529 -0.0855 0.026 Uiso calc R 1 . .
C C5 0.2544(5) 0.7555(5) 0.0743(4) 0.0214(8) Uani d . 1 . .
H H5A 0.2349 0.7922 0.1311 0.026 Uiso calc R 1 . .
C C6 0.3102(4) 0.6055(4) 0.1198(4) 0.0182(7) Uani d . 1 . .
C C7 0.3438(5) 0.4986(5) 0.2612(4) 0.0212(8) Uani d . 1 . .
H H7A 0.4339 0.4226 0.2846 0.025 Uiso calc R 1 . .
H H7B 0.3375 0.5499 0.3090 0.025 Uiso calc R 1 . .
C C8 0.2850(4) 0.2935(4) 0.3183(3) 0.0138(6) Uani d . 1 . .
C C9 0.1215(5) 0.5068(5) 0.2917(4) 0.0239(9) Uani d . 1 . .
H H9A 0.0778 0.6033 0.2761 0.029 Uiso calc R 1 . .
C C10 0.0679(5) 0.4132(5) 0.3166(4) 0.0241(9) Uani d . 1 . .
H H10A -0.0192 0.4324 0.3219 0.029 Uiso calc R 1 . .
C C11 0.1508(5) 0.1543(5) 0.3571(4) 0.0230(8) Uani d . 1 . .
H H11A 0.0978 0.1383 0.4212 0.028 Uiso calc R 1 . .
H H11B 0.2362 0.0685 0.3908 0.028 Uiso calc R 1 . .
C C12 0.0843(5) 0.1712(5) 0.2381(4) 0.0247(9) Uani d . 1 . .
H H12A -0.0006 0.2576 0.2044 0.030 Uiso calc R 1 . .
H H12B 0.0682 0.0869 0.2616 0.030 Uiso calc R 1 . .
C C13 0.1641(5) 0.1852(6) 0.1332(5) 0.0304(10) Uani d . 1 . .
H H13A 0.1737 0.2743 0.1038 0.036 Uiso calc R 1 . .
H H13B 0.2516 0.1027 0.1680 0.036 Uiso calc R 1 . .
C C14 0.0986(7) 0.1891(8) 0.0216(6) 0.0434(14) Uani d . 1 . .
H H14A 0.1528 0.1942 -0.0407 0.065 Uiso calc R 1 . .
H H14B 0.0139 0.2737 -0.0160 0.065 Uiso calc R 1 . .
H H14C 0.0874 0.1019 0.0506 0.065 Uiso calc R 1 . .
C C15 0.2246(4) 0.9007(5) -0.2858(4) 0.0199(8) Uani d . 1 . .
H H15A 0.2817 0.8464 -0.3245 0.024 Uiso calc R 1 . .
H H15B 0.1342 0.9315 -0.3213 0.024 Uiso calc R 1 . .
C C16 0.3620(4) 1.0335(5) -0.3299(4) 0.0186(7) Uani d . 1 . .
C C17 0.1448(4) 1.1638(5) -0.3387(4) 0.0229(8) Uani d . 1 . .
H H17A 0.0565 1.1870 -0.3363 0.027 Uiso calc R 1 . .
C C18 0.2016(4) 1.2543(5) -0.3621(4) 0.0227(8) Uani d . 1 . .
H H18A 0.1600 1.3516 -0.3796 0.027 Uiso calc R 1 . .
C C19 0.4337(5) 1.2264(5) -0.3649(4) 0.0220(8) Uani d . 1 . .
H H19A 0.4153 1.3055 -0.4508 0.026 Uiso calc R 1 . .
H H19B 0.5203 1.1479 -0.3498 0.026 Uiso calc R 1 . .
C C20 0.4346(6) 1.2817(6) -0.2701(5) 0.0320(10) Uani d . 1 . .
H H20A 0.5015 1.3158 -0.2814 0.038 Uiso calc R 1 . .
H H20B 0.3500 1.3657 -0.2911 0.038 Uiso calc R 1 . .
C C21 0.4601(6) 1.1718(6) -0.1314(5) 0.0320(10) Uani d . 1 . .
H H21A 0.5518 1.0988 -0.1039 0.038 Uiso calc R 1 . .
H H21B 0.4060 1.1219 -0.1217 0.038 Uiso calc R 1 . .
C C22 0.4300(6) 1.2429(6) -0.0469(5) 0.0317(10) Uani d . 1 . .
H H22A 0.4439 1.1698 0.0396 0.048 Uiso calc R 1 . .
H H22B 0.3398 1.3169 -0.0748 0.048 Uiso calc R 1 . .
H H22C 0.4872 1.2871 -0.0519 0.048 Uiso calc R 1 . .
P P1 0.76781(11) 0.28501(11) 0.51153(10) 0.0165(2) Uani d . 1 . .
F F1 0.8121(5) 0.2072(4) 0.6636(3) 0.0521(11) Uani d . 1 . .
F F2 0.6958(3) 0.1871(4) 0.5238(4) 0.0452(9) Uani d . 1 . .
F F3 0.7303(4) 0.3610(3) 0.3605(3) 0.0399(8) Uani d . 1 . .
F F4 0.8417(3) 0.3835(3) 0.4983(3) 0.0347(7) Uani d . 1 . .
F F5 0.6356(3) 0.4085(3) 0.5124(3) 0.0326(7) Uani d . 1 . .
F F6 0.9021(3) 0.1590(3) 0.5128(3) 0.0294(6) Uani d . 1 . .

loop_
_atom_site_aniso_label
_atom_site_aniso_U_11
_atom_site_aniso_U_22
_atom_site_aniso_U_33
_atom_site_aniso_U_12
_atom_site_aniso_U_13
_atom_site_aniso_U_23
Ag1 0.01635(15) 0.01335(14) 0.01699(14) -0.00615(11) 0.00410(10) -0.00754(11)
N1 0.0274(18) 0.0148(15) 0.0154(14) -0.0088(14) 0.0061(13) -0.0076(12)
N2 0.0216(17) 0.0157(15) 0.0168(15) -0.0091(13) 0.0085(13) -0.0063(12)
N3 0.0173(16) 0.0161(15) 0.0147(14) -0.0069(13) 0.0025(12) -0.0058(12)
N4 0.0215(17) 0.0127(14) 0.0159(14) -0.0080(13) 0.0058(12) -0.0056(12)
C1 0.036(2) 0.0166(18) 0.0178(18) -0.0101(17) 0.0053(16) -0.0090(15)
C2 0.035(2) 0.0196(19) 0.0167(17) -0.0111(18) 0.0043(16) -0.0101(16)
C3 0.0198(18) 0.0199(18) 0.0152(16) -0.0115(15) 0.0034(14) -0.0080(14)
C4 0.030(2) 0.0160(18) 0.0188(18) -0.0100(16) 0.0060(16) -0.0081(15)
C5 0.031(2) 0.0185(18) 0.0179(17) -0.0114(17) 0.0064(16) -0.0110(15)
C6 0.024(2) 0.0165(17) 0.0159(16) -0.0113(15) 0.0051(14) -0.0074(14)
C7 0.032(2) 0.0172(18) 0.0157(17) -0.0124(17) 0.0034(15) -0.0077(15)
C8 0.0168(17) 0.0095(15) 0.0122(15) -0.0040(13) 0.0044(12) -0.0047(12)
C9 0.029(2) 0.0188(19) 0.0211(19) -0.0084(17) 0.0115(16) -0.0096(16)
C10 0.024(2) 0.0195(19) 0.024(2) -0.0060(16) 0.0102(16) -0.0106(16)
C11 0.028(2) 0.0199(19) 0.0218(19) -0.0134(17) 0.0084(16) -0.0078(16)
C12 0.026(2) 0.027(2) 0.024(2) -0.0164(18) 0.0064(17) -0.0110(17)
C13 0.035(3) 0.041(3) 0.026(2) -0.023(2) 0.0115(19) -0.019(2)
C14 0.058(4) 0.055(4) 0.034(3) -0.034(3) 0.010(3) -0.026(3)
C15 0.024(2) 0.0234(19) 0.0158(16) -0.0157(17) 0.0046(14) -0.0080(15)
C16 0.0218(19) 0.0181(18) 0.0155(16) -0.0095(15) 0.0031(14) -0.0072(14)
C17 0.0188(19) 0.023(2) 0.0209(18) -0.0061(16) 0.0003(15) -0.0092(16)
C18 0.022(2) 0.0176(18) 0.0221(19) -0.0029(16) 0.0036(15) -0.0094(16)
C19 0.032(2) 0.0203(19) 0.0213(18) -0.0178(18) 0.0104(16) -0.0103(16)
C20 0.039(3) 0.039(3) 0.026(2) -0.024(2) 0.009(2) -0.016(2)
C21 0.043(3) 0.033(3) 0.028(2) -0.022(2) 0.010(2) -0.017(2)
C22 0.037(3) 0.042(3) 0.031(2) -0.023(2) 0.012(2) -0.024(2)
P1 0.0183(5) 0.0159(4) 0.0173(4) -0.0078(4) 0.0065(4) -0.0096(4)
F1 0.085(3) 0.0284(16) 0.0167(13) -0.0055(18) 0.0095(16) -0.0087(12)
F2 0.0351(18) 0.0304(16) 0.087(3) -0.0241(15) 0.0275(18) -0.0333(19)
F3 0.068(2) 0.0251(15) 0.0168(12) -0.0126(15) 0.0001(13) -0.0101(11)
F4 0.0286(15) 0.0293(15) 0.057(2) -0.0171(13) 0.0074(14) -0.0260(15)
F5 0.0254(15) 0.0274(14) 0.0473(18) -0.0080(12) 0.0142(13) -0.0235(14)
F6 0.0217(13) 0.0262(14) 0.0408(16) -0.0056(11) 0.0103(12) -0.0214(13)

loop_
_atom_type_symbol
_atom_type_description
_atom_type_scat_dispersion_real
_atom_type_scat_dispersion_imag
_atom_type_scat_source
C C 0.0033 0.0016 'International Tables Vol C Tables 4.2.6.8 and 6.1.1.4'
H H 0.0000 0.0000 'International Tables Vol C Tables 4.2.6.8 and 6.1.1.4'
N N 0.0061 0.0033 'International Tables Vol C Tables 4.2.6.8 and 6.1.1.4'
F F 0.0171 0.0103 'International Tables Vol C Tables 4.2.6.8 and 6.1.1.4'
P P 0.1023 0.0942 'International Tables Vol C Tables 4.2.6.8 and 6.1.1.4'
Ag Ag -0.8971 1.1015 'International Tables Vol C Tables 4.2.6.8 and 6.1.1.4'

loop_
_geom_angle_atom_site_label_1
_geom_angle_atom_site_label_2
_geom_angle_atom_site_label_3
_geom_angle_site_symmetry_1
_geom_angle_site_symmetry_3
_geom_angle
_geom_angle_publ_flag
C16 Ag1 C8 2_665 . 179.40(15) ?
C8 N1 C9 . . 111.3(4) ?
C8 N1 C7 . . 124.8(4) ?
C9 N1 C7 . . 123.7(4) ?
C8 N2 C10 . . 111.7(4) ?
C8 N2 C11 . . 125.2(4) ?
C10 N2 C11 . . 123.1(4) ?
C16 N3 C17 . . 111.9(4) ?
C16 N3 C15 . . 123.6(4) ?
C17 N3 C15 . . 124.5(4) ?
C16 N4 C18 . . 111.5(4) ?
C16 N4 C19 . . 124.8(4) ?
C18 N4 C19 . . 123.6(4) ?
C2 C1 C6 . . 121.1(4) ?
C2 C1 H1A . . 119.4 ?
C6 C1 H1A . . 119.4 ?
C1 C2 C3 . . 120.6(4) ?
C1 C2 H2A . . 119.7 ?
C3 C2 H2A . . 119.7 ?
C4 C3 C2 . . 118.5(4) ?
C4 C3 C15 . . 122.5(4) ?
C2 C3 C15 . . 119.0(4) ?
C3 C4 C5 . . 120.6(4) ?
C3 C4 H4A . . 119.7 ?
C5 C4 H4A . . 119.7 ?
C6 C5 C4 . . 120.7(4) ?
C6 C5 H5A . . 119.6 ?
C4 C5 H5A . . 119.6 ?
C5 C6 C1 . . 118.4(4) ?
C5 C6 C7 . . 121.5(4) ?
C1 C6 C7 . . 120.1(4) ?
N1 C7 C6 . . 110.8(3) ?
N1 C7 H7A . . 109.5 ?
C6 C7 H7A . . 109.5 ?
N1 C7 H7B . . 109.5 ?
C6 C7 H7B . . 109.5 ?
H7A C7 H7B . . 108.1 ?
N1 C8 N2 . . 104.1(3) ?
N1 C8 Ag1 . . 130.4(3) ?
N2 C8 Ag1 . . 125.4(3) ?
C10 C9 N1 . . 107.0(4) ?
C10 C9 H9A . . 126.5 ?
N1 C9 H9A . . 126.5 ?
C9 C10 N2 . . 105.9(4) ?
C9 C10 H10A . . 127.1 ?
N2 C10 H10A . . 127.1 ?
N2 C11 C12 . . 112.6(4) ?
N2 C11 H11A . . 109.1 ?
C12 C11 H11A . . 109.1 ?
N2 C11 H11B . . 109.1 ?
C12 C11 H11B . . 109.1 ?
H11A C11 H11B . . 107.8 ?
C11 C12 C13 . . 114.1(4) ?
C11 C12 H12A . . 108.7 ?
C13 C12 H12A . . 108.7 ?
C11 C12 H12B . . 108.7 ?
C13 C12 H12B . . 108.7 ?
H12A C12 H12B . . 107.6 ?
C14 C13 C12 . . 111.8(5) ?
C14 C13 H13A . . 109.3 ?
C12 C13 H13A . . 109.3 ?
C14 C13 H13B . . 109.3 ?
C12 C13 H13B . . 109.3 ?
H13A C13 H13B . . 107.9 ?
C13 C14 H14A . . 109.5 ?
C13 C14 H14B . . 109.5 ?
H14A C14 H14B . . 109.5 ?
C13 C14 H14C . . 109.5 ?
H14A C14 H14C . . 109.5 ?
H14B C14 H14C . . 109.5 ?
N3 C15 C3 . . 113.3(3) ?
N3 C15 H15A . . 108.9 ?
C3 C15 H15A . . 108.9 ?
N3 C15 H15B . . 108.9 ?
C3 C15 H15B . . 108.9 ?
H15A C15 H15B . . 107.7 ?
N4 C16 N3 . . 103.5(4) ?
N4 C16 Ag1 . 2_665 128.5(3) ?
N3 C16 Ag1 . 2_665 127.8(3) ?
C18 C17 N3 . . 106.8(4) ?
C18 C17 H17A . . 126.6 ?
N3 C17 H17A . . 126.6 ?
C17 C18 N4 . . 106.2(4) ?
C17 C18 H18A . . 126.9 ?
N4 C18 H18A . . 126.9 ?
N4 C19 C20 . . 112.2(4) ?
N4 C19 H19A . . 109.2 ?
C20 C19 H19A . . 109.2 ?
N4 C19 H19B . . 109.2 ?
C20 C19 H19B . . 109.2 ?
H19A C19 H19B . . 107.9 ?
C21 C20 C19 . . 115.9(4) ?
C21 C20 H20A . . 108.3 ?
C19 C20 H20A . . 108.3 ?
C21 C20 H20B . . 108.3 ?
C19 C20 H20B . . 108.3 ?
H20A C20 H20B . . 107.4 ?
C20 C21 C22 . . 112.4(5) ?
C20 C21 H21A . . 109.1 ?
C22 C21 H21A . . 109.1 ?
C20 C21 H21B . . 109.1 ?
C22 C21 H21B . . 109.1 ?
H21A C21 H21B . . 107.9 ?
C21 C22 H22A . . 109.5 ?
C21 C22 H22B . . 109.5 ?
H22A C22 H22B . . 109.5 ?
C21 C22 H22C . . 109.5 ?
H22A C22 H22C . . 109.5 ?
H22B C22 H22C . . 109.5 ?
F5 P1 F3 . . 90.87(19) ?
F5 P1 F2 . . 91.02(18) ?
F3 P1 F2 . . 90.1(2) ?
F5 P1 F1 . . 90.93(19) ?
F3 P1 F1 . . 177.6(2) ?
F2 P1 F1 . . 91.5(2) ?
F5 P1 F6 . . 179.20(18) ?
F3 P1 F6 . . 89.93(18) ?
F2 P1 F6 . . 89.00(17) ?
F1 P1 F6 . . 88.27(19) ?
F5 P1 F4 . . 89.49(17) ?
F3 P1 F4 . . 89.6(2) ?
F2 P1 F4 . . 179.4(2) ?
F1 P1 F4 . . 88.8(2) ?
F6 P1 F4 . . 90.49(17) ?

loop_
_geom_bond_atom_site_label_1
_geom_bond_atom_site_label_2
_geom_bond_site_symmetry_2
_geom_bond_distance
_geom_bond_publ_flag
Ag1 C16 2_665 2.073(4) ?
Ag1 C8 . 2.089(4) ?
N1 C8 . 1.348(5) ?
N1 C9 . 1.386(6) ?
N1 C7 . 1.470(6) ?
N2 C8 . 1.367(5) ?
N2 C10 . 1.379(5) ?
N2 C11 . 1.476(6) ?
N3 C16 . 1.368(5) ?
N3 C17 . 1.379(6) ?
N3 C15 . 1.463(5) ?
N4 C16 . 1.367(5) ?
N4 C18 . 1.394(6) ?
N4 C19 . 1.470(6) ?
C1 C2 . 1.384(6) ?
C1 C6 . 1.395(6) ?
C1 H1A . 0.9300 ?
C2 C3 . 1.394(6) ?
C2 H2A . 0.9300 ?
C3 C4 . 1.392(6) ?
C3 C15 . 1.518(5) ?
C4 C5 . 1.400(6) ?
C4 H4A . 0.9300 ?
C5 C6 . 1.384(6) ?
C5 H5A . 0.9300 ?
C6 C7 . 1.516(6) ?
C7 H7A . 0.9700 ?
C7 H7B . 0.9700 ?
C9 C10 . 1.359(7) ?
C9 H9A . 0.9300 ?
C10 H10A . 0.9300 ?
C11 C12 . 1.518(6) ?
C11 H11A . 0.9700 ?
C11 H11B . 0.9700 ?
C12 C13 . 1.531(7) ?
C12 H12A . 0.9700 ?
C12 H12B . 0.9700 ?
C13 C14 . 1.514(7) ?
C13 H13A . 0.9700 ?
C13 H13B . 0.9700 ?
C14 H14A . 0.9600 ?
C14 H14B . 0.9600 ?
C14 H14C . 0.9600 ?
C15 H15A . 0.9700 ?
C15 H15B . 0.9700 ?
C16 Ag1 2_665 2.073(4) ?
C17 C18 . 1.360(7) ?
C17 H17A . 0.9300 ?
C18 H18A . 0.9300 ?
C19 C20 . 1.530(7) ?
C19 H19A . 0.9700 ?
C19 H19B . 0.9700 ?
C20 C21 . 1.509(7) ?
C20 H20A . 0.9700 ?
C20 H20B . 0.9700 ?
C21 C22 . 1.516(7) ?
C21 H21A . 0.9700 ?
C21 H21B . 0.9700 ?
C22 H22A . 0.9600 ?
C22 H22B . 0.9600 ?
C22 H22C . 0.9600 ?
P1 F5 . 1.588(3) ?
P1 F3 . 1.590(3) ?
P1 F2 . 1.594(3) ?
P1 F1 . 1.606(3) ?
P1 F6 . 1.606(3) ?
P1 F4 . 1.613(3) ?

loop_
_geom_hbond_atom_site_label_D
_geom_hbond_atom_site_label_H
_geom_hbond_atom_site_label_A
_geom_hbond_site_symmetry_A
_geom_hbond_distance_DH
_geom_hbond_distance_HA
_geom_hbond_distance_DA
_geom_hbond_angle_DHA
_geom_hbond_publ_flag
C2 H2A F3 2_665 0.93 2.42 3.251(6) 149 yes
C5 H5A F1 2_666 0.93 2.52 3.392(6) 157 yes
C7 H7B F5 2_666 0.97 2.44 3.367(6) 160 yes
C11 H11A F6 1_455 0.97 2.44 3.364(7) 159 yes
C11 H11B F2 2_656 0.97 2.38 3.129(7) 134 yes

loop_
_geom_torsion_atom_site_label_1
_geom_torsion_atom_site_label_2
_geom_torsion_atom_site_label_3
_geom_torsion_atom_site_label_4
_geom_torsion_site_symmetry_1
_geom_torsion_site_symmetry_2
_geom_torsion_site_symmetry_3
_geom_torsion_site_symmetry_4
_geom_torsion
_geom_torsion_publ_flag
C6 C1 C2 C3 . . . . 1.0(8) ?
C1 C2 C3 C4 . . . . -1.0(7) ?
C1 C2 C3 C15 . . . . 179.8(4) ?
C2 C3 C4 C5 . . . . 0.2(7) ?
C15 C3 C4 C5 . . . . 179.3(4) ?
C3 C4 C5 C6 . . . . 0.7(7) ?
C4 C5 C6 C1 . . . . -0.8(7) ?
C4 C5 C6 C7 . . . . 178.5(4) ?
C2 C1 C6 C5 . . . . -0.1(7) ?
C2 C1 C6 C7 . . . . -179.3(5) ?
C8 N1 C7 C6 . . . . 103.8(4) ?
C9 N1 C7 C6 . . . . -69.9(5) ?
C5 C6 C7 N1 . . . . 109.1(5) ?
C1 C6 C7 N1 . . . . -71.7(5) ?
C9 N1 C8 N2 . . . . -0.4(4) ?
C7 N1 C8 N2 . . . . -174.9(3) ?
C9 N1 C8 Ag1 . . . . 176.5(3) ?
C7 N1 C8 Ag1 . . . . 2.0(6) ?
C10 N2 C8 N1 . . . . 0.2(4) ?
C11 N2 C8 N1 . . . . 178.1(4) ?
C10 N2 C8 Ag1 . . . . -176.8(3) ?
C11 N2 C8 Ag1 . . . . 1.0(5) ?
C8 N1 C9 C10 . . . . 0.5(5) ?
C7 N1 C9 C10 . . . . 175.0(4) ?
N1 C9 C10 N2 . . . . -0.3(5) ?
C8 N2 C10 C9 . . . . 0.0(5) ?
C11 N2 C10 C9 . . . . -177.9(4) ?
C8 N2 C11 C12 . . . . -101.3(5) ?
C10 N2 C11 C12 . . . . 76.3(5) ?
N2 C11 C12 C13 . . . . 63.3(5) ?
C11 C12 C13 C14 . . . . 175.3(5) ?
C16 N3 C15 C3 . . . . 85.2(5) ?
C17 N3 C15 C3 . . . . -92.3(5) ?
C4 C3 C15 N3 . . . . 34.6(6) ?
C2 C3 C15 N3 . . . . -146.2(4) ?
C18 N4 C16 N3 . . . . -1.5(4) ?
C19 N4 C16 N3 . . . . 175.3(3) ?
C18 N4 C16 Ag1 . . . 2_665 173.8(3) ?
C19 N4 C16 Ag1 . . . 2_665 -9.4(6) ?
C17 N3 C16 N4 . . . . 1.1(4) ?
C15 N3 C16 N4 . . . . -176.7(3) ?
C17 N3 C16 Ag1 . . . 2_665 -174.3(3) ?
C15 N3 C16 Ag1 . . . 2_665 8.0(6) ?
C16 N3 C17 C18 . . . . -0.3(5) ?
C15 N3 C17 C18 . . . . 177.4(4) ?
N3 C17 C18 N4 . . . . -0.6(5) ?
C16 N4 C18 C17 . . . . 1.4(5) ?
C19 N4 C18 C17 . . . . -175.4(4) ?
C16 N4 C19 C20 . . . . -122.3(5) ?
C18 N4 C19 C20 . . . . 54.0(6) ?
N4 C19 C20 C21 . . . . 58.0(6) ?
C19 C20 C21 C22 . . . . -167.5(5) ?
